data_7159834
loop_
_publ_author_name
'Yakovleva, Elizaveta D.'
'Shelukho, Evgeniya R.'
'Nadirova, Maryana A.'
'Erokhin, Pavel P.'
'Simakova, Daria N.'
'Khrustalev, Victor N.'
'Grigoriev, Mikhail S.'
'Novikov, Anton P.'
'Romanycheva, Anna A.'
'Shetnev, Anton A.'
'Bychkova, Olga P.'
'Trenin, Alexey S.'
'Zubkov, Fedor I.'
'Zaytsev, Vladimir P.'

_publ_section_title
;
 Application of the intramolecular Diels-Alder vinylarene (IMDAV) reaction
 for the synthesis of benzo-, carbocyclo-,
 thienothiopheneisoindolecarboxylic acids and its limitations.
;
_journal_issue 13
_journal_name_full 'Organic &amp; biomolecular chemistry'
_journal_page_first 2643
_journal_page_last 2653
_journal_paper_doi 10.1039/d3ob01933k
_journal_volume 22
_journal_year 2024
_chemical_formula_moiety 'C21 H16 Br N O3 S, C2 D6 O S'
_chemical_formula_sum 'C23 H16 Br D6 N O4 S2'
_chemical_formula_weight 526.48
_space_group_crystal_system monoclinic
_space_group_IT_number 14
_space_group_name_Hall '-P 2ybc'
_space_group_name_H-M_alt 'P 1 21/c 1'
_atom_sites_solution_hydrogens mixed
_audit_creation_date 2023-11-21
_audit_creation_method
;
Olex2 1.5
(compiled 2023.08.17 svn.r577a77a9 for OlexSys, GUI svn.r6817)
;
_audit_update_record
;
2023-11-21 deposited with the CCDC.	2024-03-01 downloaded from the CCDC.
;
_cell_angle_alpha 90
_cell_angle_beta 97.701(2)
_cell_angle_gamma 90
_cell_formula_units_Z 4
_cell_length_a 13.5933(6)
_cell_length_b 12.7117(5)
_cell_length_c 12.7881(5)
_cell_measurement_reflns_used 9984
_cell_measurement_temperature 100(2)
_cell_measurement_theta_max 28.81
_cell_measurement_theta_min 3.02
_cell_volume 2189.78(16)
_computing_molecular_graphics 'Olex2 1.5 (Dolomanov et al., 2009)'
_computing_publication_material 'Olex2 1.5 (Dolomanov et al., 2009)'
_computing_structure_refinement 'SHELXL-2018/3 (Sheldrick, 2018)'
_diffrn_ambient_temperature 100(2)
_diffrn_measured_fraction_theta_full 0.998
_diffrn_measured_fraction_theta_max 0.999
_diffrn_measurement_device_type 'Bruker KAPPA APEX II area-detector diffractometer'
_diffrn_radiation_type MoK\a
_diffrn_radiation_wavelength 0.71073
_diffrn_reflns_av_R_equivalents 0.0715
_diffrn_reflns_av_unetI/netI 0.0354
_diffrn_reflns_Laue_measured_fraction_full 0.998
_diffrn_reflns_Laue_measured_fraction_max 0.999
_diffrn_reflns_limit_h_max 19
_diffrn_reflns_limit_h_min -19
_diffrn_reflns_limit_k_max 17
_diffrn_reflns_limit_k_min -17
_diffrn_reflns_limit_l_max 17
_diffrn_reflns_limit_l_min -17
_diffrn_reflns_number 80424
_diffrn_reflns_point_group_measured_fraction_full 0.998
_diffrn_reflns_point_group_measured_fraction_max 0.999
_diffrn_reflns_theta_full 25.242
_diffrn_reflns_theta_max 29.999
_diffrn_reflns_theta_min 3.423
_exptl_absorpt_coefficient_mu 2.099
_exptl_absorpt_correction_T_max 0.730
_exptl_absorpt_correction_T_min 0.650
_exptl_absorpt_correction_type multi-scan
_exptl_absorpt_process_details
;
 SADABS 2016/2: Krause, L., Herbst-Irmer, R., Sheldrick G.M. & Stalke D.,
 J. Appl. Cryst. 48 (2015) 3-10
;
_exptl_crystal_colour colourless
_exptl_crystal_colour_primary colourless
_exptl_crystal_density_diffrn 1.597
_exptl_crystal_description fragment
_exptl_crystal_F_000 1064
_exptl_crystal_size_max 0.4
_exptl_crystal_size_mid 0.18
_exptl_crystal_size_min 0.16
_refine_diff_density_max 0.463
_refine_diff_density_min -0.342
_refine_diff_density_rms 0.078
_refine_ls_extinction_method none
_refine_ls_goodness_of_fit_ref 1.012
_refine_ls_hydrogen_treatment mixed
_refine_ls_matrix_type full
_refine_ls_number_parameters 284
_refine_ls_number_reflns 6368
_refine_ls_number_restraints 0
_refine_ls_restrained_S_all 1.012
_refine_ls_R_factor_all 0.0474
_refine_ls_R_factor_gt 0.0302
_refine_ls_shift/su_max 0.001
_refine_ls_shift/su_mean 0.000
_refine_ls_structure_factor_coef Fsqd
_refine_ls_weighting_details 'w=1/[\s^2^(Fo^2^)+(0.0273P)^2^+1.3269P] where P=(Fo^2^+2Fc^2^)/3'
_refine_ls_weighting_scheme calc
_refine_ls_wR_factor_gt 0.0608
_refine_ls_wR_factor_ref 0.0662
_reflns_Friedel_coverage 0.000
_reflns_number_gt 5087
_reflns_number_total 6368
_reflns_threshold_expression 'I > 2\s(I)'
_cod_data_source_file d3ob01933k2.cif
_cod_data_source_block zv2209
_cod_depositor_comments 'Adding full bibliography for 7159828--7159834.cif.'
_cod_database_code 7159834
_shelx_shelxl_version_number 2018/3
_shelx_space_group_comment
;
The symmetry employed for this shelxl refinement is uniquely defined
by the following loop, which should always be used as a source of
symmetry information in preference to the above space-group names.
They are only intended as comments.
;
_shelx_estimated_absorpt_t_max 0.730
_shelx_estimated_absorpt_t_min 0.487
_olex2_refinement_description
;
1.a Ternary CH refined with riding coordinates:
 C3A(H3C), C10(H10A), C10A(H10B)
1.b Secondary CH2 refined with riding coordinates:
 C3(H3A,H3B), C4(H4A,H4B)
1.c Me refined with riding coordinates:
 C18(D18A,D18B,D18C), C19(D19A,D19B,D19C)
1.d Aromatic/amide H refined with riding coordinates:
 C6(H6A), C7(H7A), C8(H8A), C9(H9A), C12(H12A), C13(H13A), C15(H15A), C16(H16A)
;
_olex2_submission_special_instructions 'No special instructions were received'

loop_
_space_group_symop_operation_xyz
'x, y, z'
'-x, y+1/2, -z+1/2'
'-x, -y, -z'
'x, -y-1/2, z-1/2'

loop_
_atom_site_label
_atom_site_type_symbol
_atom_site_fract_x
_atom_site_fract_y
_atom_site_fract_z
_atom_site_U_iso_or_equiv
_atom_site_adp_type
_atom_site_occupancy
_atom_site_site_symmetry_order
_atom_site_calc_flag
_atom_site_refinement_flags_posn
_atom_site_refinement_flags_adp
_atom_site_refinement_flags_occupancy
_atom_site_disorder_assembly
_atom_site_disorder_group
Br1 Br 0.30182(2) 0.38262(2) -0.10056(2) 0.01681(5) Uani 1 1 d . . . . .
S1 S 0.87734(3) 0.64403(4) 0.34030(4) 0.01715(9) Uani 1 1 d . . . . .
S5 S 0.80702(3) 0.18101(3) 0.74912(3) 0.01386(9) Uani 1 1 d . . . . .
O1 O 0.55823(9) 0.52007(9) 0.39214(9) 0.0127(2) Uani 1 1 d . . . . .
O2 O 0.80844(9) 0.45465(10) 0.47125(10) 0.0172(3) Uani 1 1 d . . . . .
O3 O 0.76973(10) 0.59342(9) 0.56546(10) 0.0164(3) Uani 1 1 d . . . . .
H3 H 0.8087(19) 0.621(2) 0.531(2) 0.038(7) Uiso 1 1 d . . . . .
O4 O 0.88801(10) 0.68924(11) 0.45098(11) 0.0232(3) Uani 1 1 d . . . . .
N2 N 0.54246(10) 0.34646(10) 0.33524(11) 0.0100(3) Uani 1 1 d . . . . .
C1 C 0.56893(11) 0.42591(12) 0.40743(12) 0.0096(3) Uani 1 1 d . . . . .
C3 C 0.57475(12) 0.24219(12) 0.37745(13) 0.0106(3) Uani 1 1 d . . . . .
H3A H 0.602721 0.199306 0.323915 0.013 Uiso 1 1 calc R U . . .
H3B H 0.519312 0.203355 0.402602 0.013 Uiso 1 1 calc R U . . .
C3A C 0.65415(12) 0.27137(12) 0.46861(13) 0.0097(3) Uani 1 1 d . . . . .
H3C H 0.716350 0.289565 0.438798 0.012 Uiso 1 1 calc R U . . .
C4 C 0.68002(12) 0.19210(13) 0.55669(12) 0.0108(3) Uani 1 1 d . . . . .
H4A H 0.618820 0.160843 0.577493 0.013 Uiso 1 1 calc R U . . .
H4B H 0.721301 0.134870 0.533126 0.013 Uiso 1 1 calc R U . . .
C4A C 0.73637(12) 0.25003(13) 0.64816(13) 0.0109(3) Uani 1 1 d . . . . .
C5A C 0.83753(12) 0.29632(13) 0.81919(13) 0.0132(3) Uani 1 1 d . . . . .
C6 C 0.89607(13) 0.30608(15) 0.91730(14) 0.0168(4) Uani 1 1 d . . . . .
H6A H 0.927603 0.246584 0.952089 0.020 Uiso 1 1 calc R U . . .
C7 C 0.90659(13) 0.40526(15) 0.96207(14) 0.0192(4) Uani 1 1 d . . . . .
H7A H 0.945860 0.413774 1.028789 0.023 Uiso 1 1 calc R U . . .
C8 C 0.86051(13) 0.49337(15) 0.91104(14) 0.0175(4) Uani 1 1 d . . . . .
H8A H 0.868430 0.560525 0.943683 0.021 Uiso 1 1 calc R U . . .
C9 C 0.80371(13) 0.48332(14) 0.81369(13) 0.0146(3) Uani 1 1 d . . . . .
H9A H 0.772548 0.543323 0.779509 0.018 Uiso 1 1 calc R U . . .
C9A C 0.79219(12) 0.38462(13) 0.76559(13) 0.0118(3) Uani 1 1 d . . . . .
C9B C 0.73597(12) 0.35556(13) 0.66547(13) 0.0107(3) Uani 1 1 d . . . . .
C10 C 0.68372(11) 0.43396(12) 0.58771(12) 0.0098(3) Uani 1 1 d . . . . .
H10A H 0.645422 0.484719 0.626322 0.012 Uiso 1 1 calc R U . . .
C10A C 0.61167(12) 0.37193(12) 0.50866(12) 0.0093(3) Uani 1 1 d . . . . .
H10B H 0.554420 0.351124 0.545793 0.011 Uiso 1 1 calc R U . . .
C11 C 0.48469(12) 0.35694(12) 0.23564(12) 0.0105(3) Uani 1 1 d . . . . .
C12 C 0.43775(12) 0.26813(13) 0.18704(13) 0.0129(3) Uani 1 1 d . . . . .
H12A H 0.443560 0.202327 0.222544 0.015 Uiso 1 1 calc R U . . .
C13 C 0.38291(13) 0.27508(13) 0.08778(13) 0.0139(3) Uani 1 1 d . . . . .
H13A H 0.351823 0.214401 0.054928 0.017 Uiso 1 1 calc R U . . .
C14 C 0.37401(12) 0.37140(13) 0.03715(13) 0.0127(3) Uani 1 1 d . . . . .
C15 C 0.41978(13) 0.46016(13) 0.08418(14) 0.0150(3) Uani 1 1 d . . . . .
H15A H 0.413150 0.525841 0.048490 0.018 Uiso 1 1 calc R U . . .
C16 C 0.47505(13) 0.45332(13) 0.18290(13) 0.0130(3) Uani 1 1 d . . . . .
H16A H 0.506480 0.514241 0.214870 0.016 Uiso 1 1 calc R U . . .
C17 C 0.76046(12) 0.49426(12) 0.53411(13) 0.0109(3) Uani 1 1 d . . . . .
C18 C 0.98069(15) 0.55842(16) 0.33792(17) 0.0260(4) Uani 1 1 d . . . . .
D18A D 0.977822 0.526590 0.267783 0.039 Uiso 1 1 calc R U . . .
D18B D 1.042405 0.598607 0.353844 0.039 Uiso 1 1 calc R U . . .
D18C D 0.978722 0.502958 0.390826 0.039 Uiso 1 1 calc R U . . .
C19 C 0.91647(16) 0.74718(16) 0.26078(17) 0.0265(4) Uani 1 1 d . . . . .
D19A D 0.911566 0.723488 0.187340 0.040 Uiso 1 1 calc R U . . .
D19B D 0.873905 0.808837 0.264976 0.040 Uiso 1 1 calc R U . . .
D19C D 0.985454 0.765875 0.286338 0.040 Uiso 1 1 calc R U . . .

loop_
_atom_site_aniso_label
_atom_site_aniso_U_11
_atom_site_aniso_U_22
_atom_site_aniso_U_33
_atom_site_aniso_U_23
_atom_site_aniso_U_13
_atom_site_aniso_U_12
Br1 0.01893(9) 0.01854(9) 0.01119(8) -0.00085(7) -0.00440(6) 0.00235(7)
S1 0.0133(2) 0.0195(2) 0.0188(2) -0.00173(17) 0.00270(17) -0.00260(16)
S5 0.0155(2) 0.0143(2) 0.01104(19) 0.00279(15) -0.00110(15) 0.00128(16)
O1 0.0148(6) 0.0086(5) 0.0142(6) -0.0014(4) -0.0001(5) 0.0015(4)
O2 0.0181(6) 0.0154(6) 0.0196(6) -0.0029(5) 0.0084(5) -0.0021(5)
O3 0.0212(7) 0.0104(6) 0.0186(7) -0.0026(5) 0.0067(5) -0.0048(5)
O4 0.0280(7) 0.0224(7) 0.0207(7) -0.0063(5) 0.0082(6) -0.0103(6)
N2 0.0131(7) 0.0059(6) 0.0104(6) 0.0009(5) -0.0008(5) 0.0009(5)
C1 0.0075(7) 0.0103(7) 0.0112(8) -0.0018(6) 0.0019(6) 0.0000(6)
C3 0.0136(8) 0.0067(7) 0.0111(8) -0.0003(6) -0.0002(6) 0.0013(6)
C3A 0.0099(7) 0.0089(7) 0.0101(7) -0.0009(6) 0.0011(6) 0.0014(6)
C4 0.0130(8) 0.0095(7) 0.0099(8) 0.0007(6) 0.0012(6) 0.0017(6)
C4A 0.0109(7) 0.0130(8) 0.0088(7) 0.0025(6) 0.0009(6) 0.0010(6)
C5A 0.0119(8) 0.0167(8) 0.0114(8) 0.0007(6) 0.0025(6) -0.0032(6)
C6 0.0127(8) 0.0244(9) 0.0128(8) 0.0051(7) -0.0003(6) -0.0022(7)
C7 0.0142(8) 0.0306(10) 0.0118(8) -0.0003(7) -0.0019(6) -0.0082(7)
C8 0.0156(9) 0.0224(9) 0.0147(8) -0.0037(7) 0.0023(7) -0.0067(7)
C9 0.0131(8) 0.0177(8) 0.0129(8) -0.0007(6) 0.0017(6) -0.0029(6)
C9A 0.0085(7) 0.0171(8) 0.0099(7) -0.0001(6) 0.0020(6) -0.0026(6)
C9B 0.0097(7) 0.0133(8) 0.0093(7) 0.0007(6) 0.0015(6) 0.0003(6)
C10 0.0093(7) 0.0103(7) 0.0096(8) -0.0013(6) 0.0010(6) 0.0008(6)
C10A 0.0102(7) 0.0085(7) 0.0090(7) -0.0003(6) 0.0007(6) 0.0004(6)
C11 0.0103(7) 0.0113(7) 0.0096(8) -0.0001(6) 0.0008(6) 0.0014(6)
C12 0.0160(8) 0.0100(8) 0.0119(8) 0.0009(6) -0.0006(6) -0.0011(6)
C13 0.0159(8) 0.0121(8) 0.0132(8) -0.0020(6) 0.0001(6) -0.0015(6)
C14 0.0118(8) 0.0162(8) 0.0093(7) -0.0012(6) -0.0013(6) 0.0019(6)
C15 0.0184(9) 0.0109(8) 0.0151(8) 0.0023(6) -0.0002(7) 0.0027(6)
C16 0.0159(8) 0.0083(7) 0.0143(8) -0.0004(6) -0.0004(6) -0.0001(6)
C17 0.0113(8) 0.0098(7) 0.0108(8) 0.0007(6) -0.0016(6) -0.0001(6)
C18 0.0199(10) 0.0277(11) 0.0311(11) 0.0004(9) 0.0059(8) 0.0052(8)
C19 0.0281(11) 0.0255(10) 0.0280(11) 0.0050(8) 0.0112(9) -0.0003(8)

loop_
_atom_type_symbol
_atom_type_description
_atom_type_scat_dispersion_real
_atom_type_scat_dispersion_imag
_atom_type_scat_source
C C 0.0033 0.0016 'International Tables Vol C Tables 4.2.6.8 and 6.1.1.4'
H H 0.0000 0.0000 'International Tables Vol C Tables 4.2.6.8 and 6.1.1.4'
D D 0.0000 0.0000 'International Tables Vol C Tables 4.2.6.8 and 6.1.1.4'
Br Br -0.2901 2.4595 'International Tables Vol C Tables 4.2.6.8 and 6.1.1.4'
N N 0.0061 0.0033 'International Tables Vol C Tables 4.2.6.8 and 6.1.1.4'
O O 0.0106 0.0060 'International Tables Vol C Tables 4.2.6.8 and 6.1.1.4'
S S 0.1246 0.1234 'International Tables Vol C Tables 4.2.6.8 and 6.1.1.4'

loop_
_geom_angle_atom_site_label_1
_geom_angle_atom_site_label_2
_geom_angle_atom_site_label_3
_geom_angle
_geom_angle_site_symmetry_1
_geom_angle_site_symmetry_3
_geom_angle_publ_flag
O4 S1 C18 105.69(9) . . ?
O4 S1 C19 104.78(9) . . ?
C18 S1 C19 98.23(10) . . ?
C5A S5 C4A 91.56(8) . . ?
C17 O3 H3 106.4(18) . . ?
C1 N2 C3 111.95(13) . . ?
C1 N2 C11 126.69(13) . . ?
C11 N2 C3 121.18(13) . . ?
O1 C1 N2 126.55(15) . . ?
O1 C1 C10A 127.42(14) . . ?
N2 C1 C10A 106.02(13) . . ?
N2 C3 H3A 111.4 . . ?
N2 C3 H3B 111.4 . . ?
N2 C3 C3A 101.92(12) . . ?
H3A C3 H3B 109.2 . . ?
C3A C3 H3A 111.4 . . ?
C3A C3 H3B 111.4 . . ?
C3 C3A H3C 108.2 . . ?
C4 C3A C3 118.42(13) . . ?
C4 C3A H3C 108.2 . . ?
C4 C3A C10A 111.67(13) . . ?
C10A C3A C3 101.56(12) . . ?
C10A C3A H3C 108.2 . . ?
C3A C4 H4A 110.3 . . ?
C3A C4 H4B 110.3 . . ?
H4A C4 H4B 108.5 . . ?
C4A C4 C3A 107.20(13) . . ?
C4A C4 H4A 110.3 . . ?
C4A C4 H4B 110.3 . . ?
C4 C4A S5 120.25(12) . . ?
C9B C4A S5 113.00(12) . . ?
C9B C4A C4 126.69(15) . . ?
C6 C5A S5 127.23(14) . . ?
C6 C5A C9A 121.57(16) . . ?
C9A C5A S5 111.17(12) . . ?
C5A C6 H6A 121.1 . . ?
C7 C6 C5A 117.83(17) . . ?
C7 C6 H6A 121.1 . . ?
C6 C7 H7A 119.3 . . ?
C6 C7 C8 121.37(16) . . ?
C8 C7 H7A 119.3 . . ?
C7 C8 H8A 119.8 . . ?
C9 C8 C7 120.49(17) . . ?
C9 C8 H8A 119.8 . . ?
C8 C9 H9A 120.1 . . ?
C8 C9 C9A 119.77(17) . . ?
C9A C9 H9A 120.1 . . ?
C5A C9A C9B 111.75(15) . . ?
C9 C9A C5A 118.95(15) . . ?
C9 C9A C9B 129.28(16) . . ?
C4A C9B C9A 112.48(14) . . ?
C4A C9B C10 123.62(15) . . ?
C9A C9B C10 123.90(14) . . ?
C9B C10 H10A 109.2 . . ?
C9B C10 C10A 107.28(13) . . ?
C9B C10 C17 109.63(13) . . ?
C10A C10 H10A 109.2 . . ?
C17 C10 H10A 109.2 . . ?
C17 C10 C10A 112.16(13) . . ?
C1 C10A C3A 102.30(12) . . ?
C1 C10A C10 118.10(13) . . ?
C1 C10A H10B 107.0 . . ?
C3A C10A C10 114.71(13) . . ?
C3A C10A H10B 107.0 . . ?
C10 C10A H10B 107.0 . . ?
C12 C11 N2 119.34(14) . . ?
C16 C11 N2 121.61(14) . . ?
C16 C11 C12 119.03(15) . . ?
C11 C12 H12A 119.6 . . ?
C13 C12 C11 120.81(15) . . ?
C13 C12 H12A 119.6 . . ?
C12 C13 H13A 120.4 . . ?
C14 C13 C12 119.20(15) . . ?
C14 C13 H13A 120.4 . . ?
C13 C14 Br1 120.11(12) . . ?
C13 C14 C15 120.77(15) . . ?
C15 C14 Br1 119.09(13) . . ?
C14 C15 H15A 119.9 . . ?
C16 C15 C14 120.16(16) . . ?
C16 C15 H15A 119.9 . . ?
C11 C16 H16A 120.0 . . ?
C15 C16 C11 120.04(15) . . ?
C15 C16 H16A 120.0 . . ?
O2 C17 O3 124.00(16) . . ?
O2 C17 C10 123.36(14) . . ?
O3 C17 C10 112.62(14) . . ?
S1 C18 D18A 109.5 . . ?
S1 C18 D18B 109.5 . . ?
S1 C18 D18C 109.5 . . ?
D18A C18 D18B 109.5 . . ?
D18A C18 D18C 109.5 . . ?
D18B C18 D18C 109.5 . . ?
S1 C19 D19A 109.5 . . ?
S1 C19 D19B 109.5 . . ?
S1 C19 D19C 109.5 . . ?
D19A C19 D19B 109.5 . . ?
D19A C19 D19C 109.5 . . ?
D19B C19 D19C 109.5 . . ?

loop_
_geom_bond_atom_site_label_1
_geom_bond_atom_site_label_2
_geom_bond_distance
_geom_bond_site_symmetry_2
_geom_bond_publ_flag
Br1 C14 1.9030(16) . ?
S1 O4 1.5163(14) . ?
S1 C18 1.781(2) . ?
S1 C19 1.784(2) . ?
S5 C4A 1.7397(16) . ?
S5 C5A 1.7389(18) . ?
O1 C1 1.2183(19) . ?
O2 C17 1.211(2) . ?
O3 H3 0.81(3) . ?
O3 C17 1.324(2) . ?
N2 C1 1.383(2) . ?
N2 C3 1.476(2) . ?
N2 C11 1.410(2) . ?
C1 C10A 1.511(2) . ?
C3 H3A 0.9900 . ?
C3 H3B 0.9900 . ?
C3 C3A 1.525(2) . ?
C3A H3C 1.0000 . ?
C3A C4 1.517(2) . ?
C3A C10A 1.520(2) . ?
C4 H4A 0.9900 . ?
C4 H4B 0.9900 . ?
C4 C4A 1.502(2) . ?
C4A C9B 1.360(2) . ?
C5A C6 1.398(2) . ?
C5A C9A 1.413(2) . ?
C6 H6A 0.9500 . ?
C6 C7 1.384(3) . ?
C7 H7A 0.9500 . ?
C7 C8 1.401(3) . ?
C8 H8A 0.9500 . ?
C8 C9 1.380(2) . ?
C9 H9A 0.9500 . ?
C9 C9A 1.397(2) . ?
C9A C9B 1.448(2) . ?
C9B C10 1.516(2) . ?
C10 H10A 1.0000 . ?
C10 C10A 1.529(2) . ?
C10 C17 1.529(2) . ?
C10A H10B 1.0000 . ?
C11 C12 1.401(2) . ?
C11 C16 1.396(2) . ?
C12 H12A 0.9500 . ?
C12 C13 1.386(2) . ?
C13 H13A 0.9500 . ?
C13 C14 1.383(2) . ?
C14 C15 1.386(2) . ?
C15 H15A 0.9500 . ?
C15 C16 1.383(2) . ?
C16 H16A 0.9500 . ?
C18 D18A 0.9800 . ?
C18 D18B 0.9800 . ?
C18 D18C 0.9800 . ?
C19 D19A 0.9800 . ?
C19 D19B 0.9800 . ?
C19 D19C 0.9800 . ?

loop_
_geom_hbond_atom_site_label_D
_geom_hbond_atom_site_label_H
_geom_hbond_atom_site_label_A
_geom_hbond_distance_DH
_geom_hbond_distance_HA
_geom_hbond_distance_DA
_geom_hbond_angle_DHA
_geom_hbond_site_symmetry_A
_geom_hbond_publ_flag
O3 H3 O4 0.81(3) 1.80(3) 2.6159(19) 175(3) . yes

loop_
_geom_torsion_atom_site_label_1
_geom_torsion_atom_site_label_2
_geom_torsion_atom_site_label_3
_geom_torsion_atom_site_label_4
_geom_torsion
_geom_torsion_site_symmetry_1
_geom_torsion_site_symmetry_2
_geom_torsion_site_symmetry_3
_geom_torsion_site_symmetry_4
_geom_torsion_publ_flag
Br1 C14 C15 C16 -178.12(13) . . . . ?
S5 C4A C9B C9A -1.76(19) . . . . ?
S5 C4A C9B C10 177.37(12) . . . . ?
S5 C5A C6 C7 -176.44(14) . . . . ?
S5 C5A C9A C9 176.12(13) . . . . ?
S5 C5A C9A C9B -2.15(18) . . . . ?
O1 C1 C10A C3A -152.04(16) . . . . ?
O1 C1 C10A C10 -25.1(2) . . . . ?
N2 C1 C10A C3A 28.98(16) . . . . ?
N2 C1 C10A C10 155.95(14) . . . . ?
N2 C3 C3A C4 158.01(14) . . . . ?
N2 C3 C3A C10A 35.38(15) . . . . ?
N2 C11 C12 C13 -178.03(15) . . . . ?
N2 C11 C16 C15 178.41(16) . . . . ?
C1 N2 C3 C3A -18.72(17) . . . . ?
C1 N2 C11 C12 -159.41(16) . . . . ?
C1 N2 C11 C16 22.2(3) . . . . ?
C3 N2 C1 O1 174.62(16) . . . . ?
C3 N2 C1 C10A -6.39(17) . . . . ?
C3 N2 C11 C12 15.2(2) . . . . ?
C3 N2 C11 C16 -163.23(15) . . . . ?
C3 C3A C4 C4A -164.27(14) . . . . ?
C3 C3A C10A C1 -39.48(15) . . . . ?
C3 C3A C10A C10 -168.60(13) . . . . ?
C3A C4 C4A S5 -162.48(11) . . . . ?
C3A C4 C4A C9B 20.6(2) . . . . ?
C4 C3A C10A C1 -166.64(13) . . . . ?
C4 C3A C10A C10 64.24(18) . . . . ?
C4 C4A C9B C9A 175.31(15) . . . . ?
C4 C4A C9B C10 -5.6(3) . . . . ?
C4A S5 C5A C6 179.15(17) . . . . ?
C4A S5 C5A C9A 1.02(13) . . . . ?
C4A C9B C10 C10A 15.9(2) . . . . ?
C4A C9B C10 C17 -106.12(18) . . . . ?
C5A S5 C4A C4 -176.83(14) . . . . ?
C5A S5 C4A C9B 0.44(14) . . . . ?
C5A C6 C7 C8 -0.2(3) . . . . ?
C5A C9A C9B C4A 2.5(2) . . . . ?
C5A C9A C9B C10 -176.60(15) . . . . ?
C6 C5A C9A C9 -2.1(3) . . . . ?
C6 C5A C9A C9B 179.59(15) . . . . ?
C6 C7 C8 C9 -0.5(3) . . . . ?
C7 C8 C9 C9A -0.1(3) . . . . ?
C8 C9 C9A C5A 1.4(2) . . . . ?
C8 C9 C9A C9B 179.32(17) . . . . ?
C9 C9A C9B C4A -175.53(17) . . . . ?
C9 C9A C9B C10 5.3(3) . . . . ?
C9A C5A C6 C7 1.5(3) . . . . ?
C9A C9B C10 C10A -165.06(15) . . . . ?
C9A C9B C10 C17 72.91(19) . . . . ?
C9B C10 C10A C1 -164.96(14) . . . . ?
C9B C10 C10A C3A -44.19(18) . . . . ?
C9B C10 C17 O2 70.0(2) . . . . ?
C9B C10 C17 O3 -108.86(15) . . . . ?
C10A C3A C4 C4A -46.88(17) . . . . ?
C10A C10 C17 O2 -49.1(2) . . . . ?
C10A C10 C17 O3 132.08(14) . . . . ?
C11 N2 C1 O1 -10.4(3) . . . . ?
C11 N2 C1 C10A 168.60(14) . . . . ?
C11 N2 C3 C3A 165.97(14) . . . . ?
C11 C12 C13 C14 -0.7(3) . . . . ?
C12 C11 C16 C15 0.0(3) . . . . ?
C12 C13 C14 Br1 178.51(13) . . . . ?
C12 C13 C14 C15 0.5(3) . . . . ?
C13 C14 C15 C16 -0.1(3) . . . . ?
C14 C15 C16 C11 -0.2(3) . . . . ?
C16 C11 C12 C13 0.4(3) . . . . ?
C17 C10 C10A C1 -44.52(19) . . . . ?
C17 C10 C10A C3A 76.24(17) . . . . ?
